data_4309227
loop_
_publ_author_name
'David Esteban-G\'omez'
'Raquel Ferreir\'os'
'Susana Fern\'andez-Mart\'inez'
'Fernando Avecilla'
'Carlos Platas-Iglesias'
'Andr\'es de Blas'
'Teresa Rodr\'iguez-Blas'

_publ_section_title
;
Lateral Macrobicyclic Architectures: Toward New Lead(II) Sequestering
Agents
;
_journal_name_full 'Inorganic Chemistry'
_journal_page_first 5428
_journal_page_last 5436
_journal_paper_doi 10.1021/ic0482032
_journal_volume 44
_journal_year 2005
_chemical_formula_moiety 'C33 H42 N6 O7 Pb, N4 O12 Pb '
_chemical_formula_sum 'C33 H42 N10 O19 Pb2'
_chemical_formula_weight 1297.15
_chemical_name_systematic
; 
 ? 
;
_space_group_IT_number 2
_symmetry_cell_setting triclinic
_symmetry_space_group_name_Hall '-P 1'
_symmetry_space_group_name_H-M 'P -1'
_atom_sites_solution_hydrogens geom
_atom_sites_solution_primary direct
_atom_sites_solution_secondary difmap
_audit_creation_method SHELXL-97
_cell_angle_alpha 86.731(2)
_cell_angle_beta 87.133(2)
_cell_angle_gamma 81.359(2)
_cell_formula_units_Z 2
_cell_length_a 10.5331(10)
_cell_length_b 13.8060(13)
_cell_length_c 14.8650(14)
_cell_measurement_temperature 293(2)
_cell_volume 2131.8(3)
_computing_cell_refinement 'Bruker SAINT'
_computing_data_collection 'Bruker SMART'
_computing_data_reduction 'Bruker SHELXTL'
_computing_molecular_graphics 'Bruker SHELXTL'
_computing_publication_material 'Bruker SHELXTL'
_computing_structure_refinement 'SHELXL-97 (Sheldrick, 1997)'
_computing_structure_solution 'SHELXS-97 (Sheldrick, 1990)'
_diffrn_ambient_temperature 293(2)
_diffrn_measured_fraction_theta_full 0.969
_diffrn_measured_fraction_theta_max 0.969
_diffrn_measurement_device_type 'CCD area detector'
_diffrn_measurement_method 'phi and omega scans'
_diffrn_radiation_monochromator graphite
_diffrn_radiation_source 'fine-focus sealed tube'
_diffrn_radiation_type MoK\a
_diffrn_radiation_wavelength 0.71073
_diffrn_reflns_av_R_equivalents 0.0342
_diffrn_reflns_av_sigmaI/netI 0.0928
_diffrn_reflns_limit_h_max 11
_diffrn_reflns_limit_h_min -13
_diffrn_reflns_limit_k_max 14
_diffrn_reflns_limit_k_min -17
_diffrn_reflns_limit_l_max 18
_diffrn_reflns_limit_l_min -19
_diffrn_reflns_number 13184
_diffrn_reflns_theta_full 27.10
_diffrn_reflns_theta_max 27.10
_diffrn_reflns_theta_min 1.49
_exptl_absorpt_coefficient_mu 7.976
_exptl_absorpt_correction_T_max 0.258
_exptl_absorpt_correction_T_min 0.223
_exptl_absorpt_correction_type multi-scan
_exptl_absorpt_process_details 'Sadabs (Scheldrick, 1996)'
_exptl_crystal_colour Yellow
_exptl_crystal_density_diffrn 2.021
_exptl_crystal_density_method 'not measured'
_exptl_crystal_description Block
_exptl_crystal_F_000 1252
_exptl_crystal_size_max 0.20
_exptl_crystal_size_mid 0.18
_exptl_crystal_size_min 0.17
_refine_diff_density_max 1.134
_refine_diff_density_min -2.012
_refine_diff_density_rms 0.160
_refine_ls_extinction_method none
_refine_ls_goodness_of_fit_ref 1.001
_refine_ls_hydrogen_treatment mixed
_refine_ls_matrix_type full
_refine_ls_number_parameters 601
_refine_ls_number_reflns 9120
_refine_ls_number_restraints 80
_refine_ls_restrained_S_all 1.000
_refine_ls_R_factor_all 0.1032
_refine_ls_R_factor_gt 0.0467
_refine_ls_shift/su_max 0.001
_refine_ls_shift/su_mean 0.000
_refine_ls_structure_factor_coef Fsqd
_refine_ls_weighting_details 'calc w=1/[\s^2^(Fo^2^)+(0.0377P)^2^+4.8724P] where P=(Fo^2^+2Fc^2^)/3'
_refine_ls_weighting_scheme calc
_refine_ls_wR_factor_gt 0.0954
_refine_ls_wR_factor_ref 0.1148
_reflns_number_gt 5630
_reflns_number_total 9120
_reflns_threshold_expression >2sigma(I)
_cod_data_source_file ic0482032si20041220_011040_2.cif
_cod_data_source_block compound3
_cod_depositor_comments
;
The following automatic conversions were performed:
'_symmetry_cell_setting' value 'Triclinic' changed to 'triclinic'
according to '/home/saulius/struct/CIF-dictionaries/cif_core.dic'
dictionary named 'cif_core.dic' version 2.4.1 from
2010-06-29.

'_exptl_absorpt_correction_type' value 'Multi-scan' changed
to 'multi-scan' according to
'/home/saulius/struct/CIF-dictionaries/cif_core.dic' dictionary named
'cif_core.dic' version 2.4.1 from 2010-06-29.

Automatic conversion script
Id: cif_fix_enum 1527 2010-12-29 10:47:43Z saulius 
;
_cod_database_code 4309227

loop_
_symmetry_equiv_pos_as_xyz
'x, y, z'
'-x, -y, -z'

loop_
_atom_site_label
_atom_site_type_symbol
_atom_site_fract_x
_atom_site_fract_y
_atom_site_fract_z
_atom_site_U_iso_or_equiv
_atom_site_adp_type
_atom_site_occupancy
_atom_site_symmetry_multiplicity
_atom_site_calc_flag
_atom_site_refinement_flags
_atom_site_disorder_assembly
_atom_site_disorder_group
Pb1 Pb 0.67823(3) 0.26989(2) 0.33336(2) 0.03529(10) Uani 1 1 d . . .
O1 O 0.8553(6) 0.4233(5) 0.3623(5) 0.0617(19) Uani 1 1 d . . .
N1 N 0.6749(7) 0.1942(5) 0.4994(5) 0.0416(18) Uani 1 1 d . . .
C1 C 0.5339(8) 0.3073(6) 0.1153(6) 0.039(2) Uani 1 1 d . B .
Pb2 Pb 1.14552(4) -0.16575(3) 0.10330(3) 0.06622(16) Uani 1 1 d . . .
O2 O 0.6330(7) 0.4058(5) 0.4633(5) 0.063(2) Uani 1 1 d . . .
C2 C 0.4552(9) 0.2883(7) 0.0488(6) 0.049(2) Uani 1 1 d . . .
H2 H 0.4216 0.3384 0.0084 0.059 Uiso 1 1 calc R . .
N2 N 0.6505(7) 0.0908(5) 0.3106(5) 0.0422(18) Uani 1 1 d . . .
C3 C 0.4273(11) 0.1967(8) 0.0428(7) 0.067(3) Uani 1 1 d . . .
H3 H 0.3755 0.1832 -0.0024 0.080 Uiso 1 1 calc R . .
N3 N 0.5811(6) 0.2371(5) 0.1762(4) 0.0360(17) Uani 1 1 d . . .
O3 O 0.9006(6) 0.1581(5) 0.3853(5) 0.0573(18) Uani 1 1 d . B .
O4 O 0.9469(9) 0.2273(5) 0.2104(6) 0.083(2) Uani 1 1 d DU . .
N4 N 0.6576(7) 0.4279(5) 0.1643(5) 0.0369(17) Uani 1 1 d . B .
C4 C 0.4756(11) 0.1240(7) 0.1034(6) 0.060(3) Uani 1 1 d . . .
H4 H 0.4582 0.0603 0.0997 0.072 Uiso 1 1 calc R . .
N5 N 0.9534(8) 0.4280(6) 0.1791(5) 0.046(2) Uani 1 1 d . B .
H5N H 0.889(7) 0.405(5) 0.202(5) 0.02(2) Uiso 1 1 d . . .
O5 O 0.4428(8) 0.4047(6) 0.3094(6) 0.078(2) Uani 1 1 d . . .
C5 C 0.5507(9) 0.1472(7) 0.1700(6) 0.044(2) Uani 1 1 d . . .
N6 N 0.3859(8) 0.3392(7) 0.3410(6) 0.061(2) Uani 1 1 d . . .
O6 O 0.2703(8) 0.3526(8) 0.3515(8) 0.133(4) Uani 1 1 d . . .
C6 C 0.5972(9) 0.0725(6) 0.2398(7) 0.049(2) Uani 1 1 d . . .
H6 H 0.5871 0.0078 0.2318 0.059 Uiso 1 1 calc R . .
O7 O 0.4489(6) 0.2595(5) 0.3661(5) 0.0609(19) Uani 1 1 d . . .
N7 N 1.2995(12) -0.0587(8) 0.2202(7) 0.073(3) Uani 1 1 d . . .
C7 C 0.6907(9) 0.0077(6) 0.3707(6) 0.044(2) Uani 1 1 d . . .
N8 N 1.0922(11) -0.2817(7) 0.2764(8) 0.068(3) Uani 1 1 d . . .
O8 O 1.1826(9) -0.0615(6) 0.2285(6) 0.090(3) Uani 1 1 d . . .
C8 C 0.7541(10) -0.0781(7) 0.3378(7) 0.055(3) Uani 1 1 d . . .
H8 H 0.7732 -0.0813 0.2762 0.066 Uiso 1 1 calc R . .
O9 O 1.3507(13) -0.0148(11) 0.2713(7) 0.171(6) Uani 1 1 d . . .
N9 N 0.8663(15) -0.0639(10) 0.0460(14) 0.224(14) Uani 1 1 d D . .
C9 C 0.7904(10) -0.1605(7) 0.3944(8) 0.062(3) Uani 1 1 d . . .
H9 H 0.8340 -0.2179 0.3710 0.074 Uiso 1 1 calc R . .
N10 N 1.2324(9) -0.3936(8) 0.0723(6) 0.060(2) Uani 1 1 d . . .
O10 O 1.3621(8) -0.1034(6) 0.1583(7) 0.090(3) Uani 1 1 d . . .
C10 C 0.7614(9) -0.1558(7) 0.4835(8) 0.054(3) Uani 1 1 d . . .
H10 H 0.7803 -0.2113 0.5217 0.065 Uiso 1 1 calc R . .
O11 O 1.0590(9) -0.3289(6) 0.3408(6) 0.087(3) Uani 1 1 d . . .
C11 C 0.7033(9) -0.0679(8) 0.5182(7) 0.056(3) Uani 1 1 d . . .
H11 H 0.6867 -0.0652 0.5802 0.067 Uiso 1 1 calc R . .
O12 O 1.2085(8) -0.2838(6) 0.2501(6) 0.082(2) Uani 1 1 d . . .
C12 C 0.6691(8) 0.0160(6) 0.4636(6) 0.042(2) Uani 1 1 d . . .
O13 O 1.0115(8) -0.2247(6) 0.2316(6) 0.082(2) Uani 1 1 d . . .
C13 C 0.6034(9) 0.1085(7) 0.5049(7) 0.051(2) Uani 1 1 d . . .
H13A H 0.5224 0.1283 0.4761 0.062 Uiso 1 1 calc R . .
H13B H 0.5836 0.0930 0.5680 0.062 Uiso 1 1 calc R . .
O14 O 0.9347(16) -0.0319(10) 0.0969(10) 0.176(6) Uani 1 1 d D . .
C14 C 0.8045(10) 0.1702(8) 0.5343(7) 0.062(3) Uani 1 1 d . . .
H14A H 0.7986 0.1312 0.5903 0.074 Uiso 1 1 calc R . .
H14B H 0.8330 0.2309 0.5486 0.074 Uiso 1 1 calc R . .
O15 O 0.9053(13) -0.1500(11) 0.0350(9) 0.157(5) Uani 1 1 d D . .
C15 C 0.9052(11) 0.1164(10) 0.4745(9) 0.086(4) Uani 1 1 d . . .
H15A H 0.9892 0.1184 0.4976 0.103 Uiso 1 1 calc R . .
H15B H 0.8925 0.0482 0.4742 0.103 Uiso 1 1 calc R . .
O16 O 0.7816(15) -0.0025(16) 0.0260(15) 0.291(13) Uani 1 1 d D . .
C16 C 0.9923(12) 0.1066(10) 0.3283(8) 0.089(4) Uani 1 1 d U . .
H16A H 0.9966 0.0367 0.3421 0.107 Uiso 1 1 calc R A 1
H16B H 1.0762 0.1246 0.3372 0.107 Uiso 1 1 calc R A 1
O17 O 1.3184(8) -0.3406(7) 0.0659(6) 0.088(3) Uani 1 1 d . . .
C17A C 0.957(3) 0.1302(11) 0.2328(16) 0.064(6) Uani 0.55(4) 1 d PDU B 1
H17A H 1.0213 0.0948 0.1932 0.077 Uiso 0.55(4) 1 calc PR B 1
H17B H 0.8753 0.1082 0.2237 0.077 Uiso 0.55(4) 1 calc PR B 1
C17B C 1.021(5) 0.147(2) 0.253(3) 0.109(11) Uani 0.45(4) 1 d PDU B 2
H17C H 1.0331 0.0951 0.2102 0.131 Uiso 0.45(4) 1 calc PR B 2
H17D H 1.1056 0.1656 0.2588 0.131 Uiso 0.45(4) 1 calc PR B 2
O18 O 1.2582(9) -0.4830(7) 0.0764(6) 0.098(3) Uani 1 1 d . . .
C18A C 1.0736(18) 0.2563(13) 0.1819(14) 0.093(6) Uani 0.613(18) 1 d PDU B 1
H18A H 1.1231 0.2624 0.2341 0.111 Uiso 0.613(18) 1 calc PR B 1
H18B H 1.1222 0.2079 0.1438 0.111 Uiso 0.613(18) 1 calc PR B 1
C18B C 0.970(3) 0.2689(16) 0.1235(14) 0.069(6) Uani 0.387(18) 1 d PDU B 2
H18C H 0.8887 0.2939 0.0961 0.083 Uiso 0.387(18) 1 calc PR B 2
H18D H 1.0168 0.2197 0.0855 0.083 Uiso 0.387(18) 1 calc PR B 2
O19 O 1.1168(7) -0.3526(5) 0.0730(5) 0.067(2) Uani 1 1 d . . .
C19 C 1.0458(11) 0.3503(8) 0.1324(8) 0.074(3) Uani 1 1 d DU . .
H19A H 1.0109 0.3394 0.0752 0.089 Uiso 1 1 calc R B 1
H19B H 1.1261 0.3756 0.1191 0.089 Uiso 1 1 calc R B 1
C20 C 0.8924(8) 0.5041(7) 0.1103(6) 0.045(2) Uani 1 1 d D . .
H20A H 0.9552 0.5456 0.0886 0.055 Uiso 1 1 calc R B .
H20B H 0.8687 0.4709 0.0592 0.055 Uiso 1 1 calc R . .
C21 C 0.7767(9) 0.5665(6) 0.1473(6) 0.042(2) Uani 1 1 d . B .
C22 C 0.7782(11) 0.6663(7) 0.1557(7) 0.059(3) Uani 1 1 d . . .
H22 H 0.8537 0.6924 0.1420 0.071 Uiso 1 1 calc R B .
C23 C 0.6705(13) 0.7260(7) 0.1838(7) 0.067(3) Uani 1 1 d . B .
H23 H 0.6728 0.7926 0.1884 0.080 Uiso 1 1 calc R . .
C24 C 0.5599(11) 0.6893(8) 0.2053(7) 0.060(3) Uani 1 1 d . . .
H24 H 0.4872 0.7309 0.2247 0.073 Uiso 1 1 calc R B .
C25 C 0.5544(10) 0.5917(6) 0.1986(6) 0.047(2) Uani 1 1 d . B .
H25 H 0.4782 0.5671 0.2138 0.057 Uiso 1 1 calc R . .
C26 C 0.6619(9) 0.5297(6) 0.1693(6) 0.039(2) Uani 1 1 d . . .
C27 C 0.5639(8) 0.4070(6) 0.1221(5) 0.037(2) Uani 1 1 d . . .
H27 H 0.5109 0.4584 0.0936 0.044 Uiso 1 1 calc R B .
C28 C 1.0119(9) 0.4754(7) 0.2533(7) 0.056(3) Uani 1 1 d . . .
H28A H 0.9739 0.5437 0.2557 0.067 Uiso 1 1 calc R B .
H28B H 1.1036 0.4726 0.2410 0.067 Uiso 1 1 calc R . .
C29 C 0.9873(10) 0.4213(9) 0.3437(7) 0.064(3) Uani 1 1 d . B .
H29A H 1.0289 0.3538 0.3419 0.077 Uiso 1 1 calc R . .
H29B H 1.0240 0.4519 0.3913 0.077 Uiso 1 1 calc R . .
C30 C 0.8037(14) 0.4959(9) 0.4266(11) 0.105(5) Uani 1 1 d . . .
H30A H 0.8499 0.4824 0.4818 0.126 Uiso 1 1 calc R . .
H30B H 0.8176 0.5603 0.4022 0.126 Uiso 1 1 calc R . .
C31 C 0.6771(14) 0.4965(9) 0.4458(11) 0.111(6) Uani 1 1 d . . .
H31A H 0.6307 0.5301 0.3955 0.133 Uiso 1 1 calc R . .
H31B H 0.6537 0.5356 0.4979 0.133 Uiso 1 1 calc R . .
C32 C 0.6423(12) 0.3676(8) 0.5513(8) 0.071(3) Uani 1 1 d . . .
H32A H 0.5900 0.4114 0.5919 0.085 Uiso 1 1 calc R . .
H32B H 0.7307 0.3600 0.5691 0.085 Uiso 1 1 calc R . .
C33 C 0.5960(11) 0.2699(8) 0.5559(7) 0.067(3) Uani 1 1 d . . .
H33A H 0.5081 0.2792 0.5368 0.080 Uiso 1 1 calc R . .
H33B H 0.5953 0.2449 0.6182 0.080 Uiso 1 1 calc R . .

loop_
_atom_site_aniso_label
_atom_site_aniso_U_11
_atom_site_aniso_U_22
_atom_site_aniso_U_33
_atom_site_aniso_U_23
_atom_site_aniso_U_13
_atom_site_aniso_U_12
Pb1 0.03340(18) 0.03526(18) 0.03819(19) -0.00072(13) -0.00371(14) -0.00792(13)
O1 0.050(4) 0.069(5) 0.068(5) -0.028(4) 0.009(4) -0.011(4)
N1 0.041(4) 0.049(5) 0.034(4) 0.003(3) -0.001(3) -0.008(4)
C1 0.038(5) 0.048(5) 0.032(5) 0.004(4) 0.001(4) -0.010(4)
Pb2 0.0695(3) 0.0634(3) 0.0700(3) -0.0062(2) -0.0103(2) -0.0201(2)
O2 0.073(5) 0.058(5) 0.058(5) -0.013(4) 0.021(4) -0.012(4)
C2 0.056(6) 0.059(6) 0.038(5) 0.018(5) -0.018(5) -0.027(5)
N2 0.050(5) 0.036(4) 0.045(5) 0.006(3) -0.012(4) -0.021(3)
C3 0.086(8) 0.075(8) 0.051(7) 0.010(6) -0.036(6) -0.041(6)
N3 0.038(4) 0.037(4) 0.036(4) 0.003(3) -0.010(3) -0.011(3)
O3 0.047(4) 0.064(5) 0.055(4) 0.005(4) 0.004(3) 0.003(3)
O4 0.113(6) 0.048(4) 0.080(5) -0.006(4) -0.007(5) 0.014(4)
N4 0.036(4) 0.039(4) 0.037(4) 0.003(3) -0.005(3) -0.012(3)
C4 0.088(8) 0.050(6) 0.048(6) 0.008(5) -0.026(6) -0.029(6)
N5 0.038(5) 0.054(5) 0.049(5) 0.000(4) 0.005(4) -0.017(4)
O5 0.082(6) 0.062(5) 0.085(6) 0.012(4) 0.016(5) -0.006(4)
C5 0.055(6) 0.043(5) 0.038(5) 0.002(4) -0.011(5) -0.015(5)
N6 0.028(5) 0.085(7) 0.062(6) 0.019(5) 0.003(4) 0.004(5)
O6 0.045(6) 0.150(9) 0.185(11) 0.071(8) -0.003(6) 0.010(6)
C6 0.057(6) 0.032(5) 0.063(7) 0.000(4) -0.015(5) -0.020(4)
O7 0.039(4) 0.062(5) 0.076(5) 0.027(4) -0.008(4) 0.003(3)
N7 0.078(8) 0.074(7) 0.070(7) 0.014(6) -0.021(7) -0.025(6)
C7 0.044(6) 0.040(5) 0.051(6) 0.008(4) -0.014(5) -0.020(4)
N8 0.066(7) 0.065(7) 0.076(8) -0.016(6) -0.016(6) -0.014(6)
O8 0.072(6) 0.088(6) 0.111(7) -0.020(5) -0.006(6) -0.010(5)
C8 0.066(7) 0.040(6) 0.063(7) -0.007(5) -0.013(6) -0.015(5)
O9 0.185(13) 0.292(17) 0.079(7) -0.009(9) -0.023(8) -0.168(13)
N9 0.135(16) 0.087(12) 0.47(4) -0.120(19) -0.08(2) -0.027(11)
C9 0.061(7) 0.042(6) 0.084(9) 0.009(6) -0.014(6) -0.015(5)
N10 0.054(6) 0.080(7) 0.049(5) -0.014(5) -0.003(5) -0.014(6)
O10 0.069(6) 0.075(6) 0.122(8) 0.004(6) 0.010(6) -0.005(5)
C10 0.035(5) 0.039(6) 0.086(9) 0.022(5) -0.007(5) -0.008(4)
O11 0.118(8) 0.079(6) 0.071(6) -0.003(5) -0.006(6) -0.037(5)
C11 0.043(6) 0.070(7) 0.058(7) 0.019(5) -0.012(5) -0.025(5)
O12 0.059(5) 0.100(7) 0.087(6) -0.017(5) -0.008(5) -0.007(5)
C12 0.035(5) 0.037(5) 0.056(6) 0.018(4) -0.013(4) -0.012(4)
O13 0.069(6) 0.091(6) 0.086(6) 0.001(5) -0.017(5) -0.012(5)
C13 0.045(6) 0.062(7) 0.047(6) 0.009(5) -0.002(5) -0.010(5)
O14 0.194(15) 0.136(11) 0.195(14) -0.057(10) -0.023(12) 0.007(10)
C14 0.060(7) 0.077(8) 0.052(6) -0.002(6) -0.029(6) -0.015(6)
O15 0.150(12) 0.186(13) 0.150(11) 0.047(10) -0.065(9) -0.074(11)
C15 0.050(7) 0.114(11) 0.090(10) 0.013(8) -0.014(7) -0.005(7)
O16 0.119(13) 0.33(3) 0.39(3) 0.15(2) -0.086(16) 0.024(14)
C16 0.069(8) 0.093(9) 0.087(8) 0.024(6) 0.014(7) 0.036(7)
O17 0.063(5) 0.120(7) 0.090(6) -0.012(5) 0.011(5) -0.046(5)
C17A 0.063(15) 0.050(8) 0.075(10) -0.018(9) 0.014(11) 0.007(10)
C17B 0.11(2) 0.105(18) 0.086(17) 0.030(13) 0.020(16) 0.041(15)
O18 0.099(7) 0.079(6) 0.109(7) -0.003(5) -0.023(6) 0.013(5)
C18A 0.099(11) 0.068(10) 0.101(14) -0.024(9) -0.005(12) 0.028(10)
C18B 0.093(17) 0.043(12) 0.067(11) -0.026(10) 0.001(14) 0.011(10)
O19 0.048(5) 0.070(5) 0.087(6) -0.020(4) -0.009(4) -0.014(4)
C19 0.067(8) 0.063(6) 0.092(8) -0.024(5) -0.003(6) -0.001(5)
C20 0.040(5) 0.056(6) 0.043(6) 0.004(5) 0.003(4) -0.019(4)
C21 0.055(6) 0.031(5) 0.041(5) 0.003(4) -0.015(5) -0.014(4)
C22 0.077(8) 0.051(6) 0.056(7) 0.004(5) -0.014(6) -0.030(6)
C23 0.110(11) 0.028(5) 0.065(7) -0.007(5) -0.032(7) -0.004(6)
C24 0.068(8) 0.055(7) 0.056(7) -0.007(5) -0.007(6) 0.003(6)
C25 0.057(6) 0.037(5) 0.043(5) 0.003(4) -0.003(5) 0.008(5)
C26 0.046(6) 0.035(5) 0.036(5) -0.003(4) -0.014(4) -0.006(4)
C27 0.040(5) 0.034(5) 0.035(5) 0.007(4) -0.002(4) -0.008(4)
C28 0.040(6) 0.064(7) 0.068(7) -0.009(6) -0.012(5) -0.015(5)
C29 0.044(6) 0.088(8) 0.060(7) -0.006(6) -0.001(5) -0.011(6)
C30 0.104(12) 0.066(8) 0.151(14) -0.060(9) 0.033(10) -0.024(8)
C31 0.106(12) 0.061(8) 0.163(15) -0.045(9) 0.074(11) -0.013(8)
C32 0.083(9) 0.063(7) 0.067(8) -0.027(6) -0.018(7) 0.004(6)
C33 0.085(9) 0.076(8) 0.034(6) -0.004(5) 0.006(6) 0.003(7)

loop_
_atom_type_symbol
_atom_type_description
_atom_type_scat_dispersion_real
_atom_type_scat_dispersion_imag
_atom_type_scat_source
C C 0.0033 0.0016 'International Tables Vol C Tables 4.2.6.8 and 6.1.1.4'
H H 0.0000 0.0000 'International Tables Vol C Tables 4.2.6.8 and 6.1.1.4'
N N 0.0061 0.0033 'International Tables Vol C Tables 4.2.6.8 and 6.1.1.4'
O O 0.0106 0.0060 'International Tables Vol C Tables 4.2.6.8 and 6.1.1.4'
Pb Pb -3.3944 10.1111 'International Tables Vol C Tables 4.2.6.8 and 6.1.1.4'

loop_
_geom_angle_atom_site_label_1
_geom_angle_atom_site_label_2
_geom_angle_atom_site_label_3
_geom_angle
_geom_angle_site_symmetry_1
_geom_angle_site_symmetry_3
_geom_angle_publ_flag
O7 Pb1 N2 73.9(2) . . ?
O7 Pb1 N1 76.9(2) . . ?
N2 Pb1 N1 77.6(2) . . ?
O7 Pb1 N3 73.8(2) . . ?
N2 Pb1 N3 64.3(2) . . ?
N1 Pb1 N3 136.8(2) . . ?
O7 Pb1 O3 133.7(2) . . ?
N2 Pb1 O3 74.0(2) . . ?
N1 Pb1 O3 64.3(2) . . ?
N3 Pb1 O3 119.0(2) . . ?
O7 Pb1 O2 82.0(2) . . ?
N2 Pb1 O2 139.7(2) . . ?
N1 Pb1 O2 65.6(2) . . ?
N3 Pb1 O2 138.0(2) . . ?
O3 Pb1 O2 102.6(2) . . ?
O7 Pb1 N4 100.28(19) . . ?
N2 Pb1 N4 119.9(2) . . ?
N1 Pb1 N4 161.2(2) . . ?
N3 Pb1 N4 57.04(19) . . ?
O3 Pb1 N4 124.5(2) . . ?
O2 Pb1 N4 95.6(2) . . ?
O7 Pb1 N5 145.37(18) . . ?
N2 Pb1 N5 124.5(2) . . ?
N1 Pb1 N5 132.20(19) . . ?
N3 Pb1 N5 87.96(18) . . ?
O3 Pb1 N5 80.88(18) . . ?
O2 Pb1 N5 93.46(19) . . ?
N4 Pb1 N5 45.75(16) . . ?
C29 O1 C30 112.5(9) . . ?
C14 N1 C13 112.8(7) . . ?
C14 N1 C33 109.5(8) . . ?
C13 N1 C33 105.5(8) . . ?
C14 N1 Pb1 112.2(6) . . ?
C13 N1 Pb1 109.8(5) . . ?
C33 N1 Pb1 106.6(5) . . ?
C14 N1 N5 84.4(5) . . ?
C13 N1 N5 135.0(5) . . ?
C33 N1 N5 106.9(5) . . ?
N3 C1 C2 121.6(8) . . ?
N3 C1 C27 118.7(7) . . ?
C2 C1 C27 119.8(8) . . ?
O13 Pb2 O8 76.5(3) . . ?
O13 Pb2 O14 78.5(4) . . ?
O8 Pb2 O14 79.4(4) . . ?
O13 Pb2 O12 48.5(3) . . ?
O8 Pb2 O12 71.5(3) . . ?
O14 Pb2 O12 123.5(4) . . ?
O13 Pb2 O19 72.8(2) . . ?
O8 Pb2 O19 140.7(3) . . ?
O14 Pb2 O19 116.8(4) . . ?
O12 Pb2 O19 69.9(2) . . ?
O13 Pb2 O10 112.5(3) . . ?
O8 Pb2 O10 47.8(3) . . ?
O14 Pb2 O10 116.2(4) . . ?
O12 Pb2 O10 76.4(3) . . ?
O19 Pb2 O10 126.6(2) . . ?
O13 Pb2 O15 76.3(3) . . ?
O8 Pb2 O15 119.8(4) . . ?
O14 Pb2 O15 43.0(5) . . ?
O12 Pb2 O15 120.8(3) . . ?
O19 Pb2 O15 75.6(3) . . ?
O10 Pb2 O15 157.3(4) . . ?
O13 Pb2 O17 101.3(3) . . ?
O8 Pb2 O17 121.1(3) . . ?
O14 Pb2 O17 159.1(4) . . ?
O12 Pb2 O17 65.7(2) . . ?
O19 Pb2 O17 45.3(2) . . ?
O10 Pb2 O17 83.4(2) . . ?
O15 Pb2 O17 116.3(4) . . ?
C32 O2 C31 115.7(10) . . ?
C32 O2 Pb1 115.1(6) . . ?
C31 O2 Pb1 118.2(7) . . ?
C3 C2 C1 119.7(9) . . ?
C3 C2 H2 120.1 . . ?
C1 C2 H2 120.1 . . ?
C6 N2 C7 115.8(7) . . ?
C6 N2 Pb1 118.1(6) . . ?
C7 N2 Pb1 126.1(5) . . ?
C6 N2 N4 85.7(5) . . ?
C7 N2 N4 156.4(5) . . ?
C2 C3 C4 119.6(9) . . ?
C2 C3 H3 120.2 . . ?
C4 C3 H3 120.2 . . ?
C5 N3 C1 117.8(7) . . ?
C5 N3 Pb1 115.2(5) . . ?
C1 N3 Pb1 125.0(5) . . ?
C16 O3 C15 111.4(8) . . ?
C16 O3 Pb1 125.7(6) . . ?
C15 O3 Pb1 118.3(6) . . ?
C17A O4 C18B 125.5(14) . . ?
C17B O4 C18B 127(2) . . ?
C17A O4 C18A 111.7(16) . . ?
C17B O4 C18A 84(2) . . ?
C18B O4 C18A 58.6(15) . . ?
C27 N4 C26 115.0(7) . . ?
C27 N4 Pb1 103.3(5) . . ?
C26 N4 Pb1 125.2(5) . . ?
C27 N4 N2 83.1(5) . . ?
C26 N4 N2 151.4(5) . . ?
C3 C4 C5 118.4(9) . . ?
C3 C4 H4 120.8 . . ?
C5 C4 H4 120.8 . . ?
C19 N5 C28 114.0(8) . . ?
C19 N5 C20 110.1(8) . . ?
C28 N5 C20 111.5(7) . . ?
C19 N5 Pb1 105.5(6) . . ?
C28 N5 Pb1 101.4(5) . . ?
C20 N5 Pb1 113.9(5) . . ?
C19 N5 N1 105.1(6) . . ?
C28 N5 N1 85.9(5) . . ?
C20 N5 N1 128.4(5) . . ?
C19 N5 H5N 111(5) . . ?
C28 N5 H5N 108(5) . . ?
C20 N5 H5N 101(5) . . ?
N3 C5 C4 122.8(8) . . ?
N3 C5 C6 117.2(8) . . ?
C4 C5 C6 119.9(8) . . ?
O6 N6 O5 120.6(10) . . ?
O6 N6 O7 120.3(10) . . ?
O5 N6 O7 119.1(8) . . ?
N2 C6 C5 124.0(8) . . ?
N2 C6 H6 118.0 . . ?
C5 C6 H6 118.0 . . ?
N6 O7 Pb1 107.9(6) . . ?
O9 N7 O8 120.5(14) . . ?
O9 N7 O10 121.1(13) . . ?
O8 N7 O10 118.4(11) . . ?
C8 C7 C12 119.9(8) . . ?
C8 C7 N2 120.6(9) . . ?
C12 C7 N2 119.4(8) . . ?
O11 N8 O13 120.9(12) . . ?
O11 N8 O12 123.1(11) . . ?
O13 N8 O12 116.0(12) . . ?
N7 O8 Pb2 102.8(8) . . ?
C7 C8 C9 121.6(10) . . ?
C7 C8 H8 119.2 . . ?
C9 C8 H8 119.2 . . ?
O16 N9 O14 109.5(17) . . ?
O16 N9 O15 141(2) . . ?
O14 N9 O15 109.8(16) . . ?
C10 C9 C8 119.0(10) . . ?
C10 C9 H9 120.5 . . ?
C8 C9 H9 120.5 . . ?
O18 N10 O17 121.3(10) . . ?
O18 N10 O19 120.5(10) . . ?
O17 N10 O19 118.2(10) . . ?
N7 O10 Pb2 91.0(7) . . ?
C9 C10 C11 119.9(9) . . ?
C9 C10 H10 120.0 . . ?
C11 C10 H10 120.0 . . ?
C12 C11 C10 122.2(10) . . ?
C12 C11 H11 118.9 . . ?
C10 C11 H11 118.9 . . ?
N8 O12 Pb2 92.4(7) . . ?
C11 C12 C7 117.1(9) . . ?
C11 C12 C13 119.8(9) . . ?
C7 C12 C13 123.0(8) . . ?
N8 O13 Pb2 102.8(8) . . ?
N1 C13 C12 117.1(8) . . ?
N1 C13 H13A 108.0 . . ?
C12 C13 H13A 108.0 . . ?
N1 C13 H13B 108.0 . . ?
C12 C13 H13B 108.0 . . ?
H13A C13 H13B 107.3 . . ?
N9 O14 Pb2 104.5(10) . . ?
N1 C14 C15 116.9(8) . . ?
N1 C14 H14A 108.1 . . ?
C15 C14 H14A 108.1 . . ?
N1 C14 H14B 108.1 . . ?
C15 C14 H14B 108.1 . . ?
H14A C14 H14B 107.3 . . ?
N9 O15 Pb2 100.4(10) . . ?
O3 C15 C14 111.1(9) . . ?
O3 C15 H15A 109.4 . . ?
C14 C15 H15A 109.4 . . ?
O3 C15 H15B 109.4 . . ?
C14 C15 H15B 109.4 . . ?
H15A C15 H15B 108.0 . . ?
C17B C16 O3 119.0(16) . . ?
O3 C16 C17A 109.3(12) . . ?
C17B C16 H16A 125.9 . . ?
O3 C16 H16A 109.8 . . ?
C17A C16 H16A 109.8 . . ?
C17B C16 H16B 76.5 . . ?
O3 C16 H16B 109.8 . . ?
C17A C16 H16B 109.8 . . ?
H16A C16 H16B 108.3 . . ?
N10 O17 Pb2 93.8(7) . . ?
O4 C17A C16 112.4(17) . . ?
O4 C17A H17A 109.1 . . ?
C16 C17A H17A 109.1 . . ?
O4 C17A H17B 109.1 . . ?
C16 C17A H17B 109.1 . . ?
H17A C17A H17B 107.9 . . ?
C16 C17B O4 125(3) . . ?
C16 C17B H17C 106.1 . . ?
O4 C17B H17C 106.1 . . ?
C16 C17B H17D 106.1 . . ?
O4 C17B H17D 106.1 . . ?
H17C C17B H17D 106.3 . . ?
C19 C18A O4 105.9(12) . . ?
C19 C18A H18A 110.6 . . ?
O4 C18A H18A 110.6 . . ?
C19 C18A H18B 110.6 . . ?
O4 C18A H18B 110.6 . . ?
H18A C18A H18B 108.7 . . ?
O4 C18B C19 108.0(14) . . ?
O4 C18B H18C 110.1 . . ?
C19 C18B H18C 110.1 . . ?
O4 C18B H18D 110.1 . . ?
C19 C18B H18D 110.1 . . ?
H18C C18B H18D 108.4 . . ?
N10 O19 Pb2 100.8(6) . . ?
C18A C19 C18B 57.5(14) . . ?
C18A C19 N5 115.9(12) . . ?
C18B C19 N5 104.3(13) . . ?
C18A C19 H19A 108.3 . . ?
C18B C19 H19A 58.9 . . ?
N5 C19 H19A 108.3 . . ?
C18A C19 H19B 108.3 . . ?
C18B C19 H19B 147.4 . . ?
N5 C19 H19B 108.3 . . ?
H19A C19 H19B 107.4 . . ?
C21 C20 N5 112.9(7) . . ?
C21 C20 H20A 109.0 . . ?
N5 C20 H20A 109.0 . . ?
C21 C20 H20B 109.0 . . ?
N5 C20 H20B 109.0 . . ?
H20A C20 H20B 107.8 . . ?
C22 C21 C26 118.0(9) . . ?
C22 C21 C20 119.8(9) . . ?
C26 C21 C20 122.0(8) . . ?
C23 C22 C21 120.7(10) . . ?
C23 C22 H22 119.6 . . ?
C21 C22 H22 119.6 . . ?
C24 C23 C22 120.6(10) . . ?
C24 C23 H23 119.7 . . ?
C22 C23 H23 119.7 . . ?
C23 C24 C25 120.6(10) . . ?
C23 C24 H24 119.7 . . ?
C25 C24 H24 119.7 . . ?
C24 C25 C26 120.0(10) . . ?
C24 C25 H25 120.0 . . ?
C26 C25 H25 120.0 . . ?
C25 C26 C21 120.0(8) . . ?
C25 C26 N4 120.2(9) . . ?
C21 C26 N4 119.7(8) . . ?
N4 C27 C1 124.4(8) . . ?
N4 C27 H27 117.8 . . ?
C1 C27 H27 117.8 . . ?
N5 C28 C29 109.4(8) . . ?
N5 C28 H28A 109.8 . . ?
C29 C28 H28A 109.8 . . ?
N5 C28 H28B 109.8 . . ?
C29 C28 H28B 109.8 . . ?
H28A C28 H28B 108.2 . . ?
O1 C29 C28 110.8(8) . . ?
O1 C29 H29A 109.5 . . ?
C28 C29 H29A 109.5 . . ?
O1 C29 H29B 109.5 . . ?
C28 C29 H29B 109.5 . . ?
H29A C29 H29B 108.1 . . ?
C31 C30 O1 112.5(11) . . ?
C31 C30 H30A 109.1 . . ?
O1 C30 H30A 109.1 . . ?
C31 C30 H30B 109.1 . . ?
O1 C30 H30B 109.1 . . ?
H30A C30 H30B 107.8 . . ?
C30 C31 O2 117.9(11) . . ?
C30 C31 H31A 107.8 . . ?
O2 C31 H31A 107.8 . . ?
C30 C31 H31B 107.8 . . ?
O2 C31 H31B 107.8 . . ?
H31A C31 H31B 107.2 . . ?
O2 C32 C33 107.9(8) . . ?
O2 C32 H32A 110.1 . . ?
C33 C32 H32A 110.1 . . ?
O2 C32 H32B 110.1 . . ?
C33 C32 H32B 110.1 . . ?
H32A C32 H32B 108.4 . . ?
C32 C33 N1 114.6(9) . . ?
C32 C33 H33A 108.6 . . ?
N1 C33 H33A 108.6 . . ?
C32 C33 H33B 108.6 . . ?
N1 C33 H33B 108.6 . . ?
H33A C33 H33B 107.6 . . ?

loop_
_geom_bond_atom_site_label_1
_geom_bond_atom_site_label_2
_geom_bond_distance
_geom_bond_site_symmetry_2
_geom_bond_publ_flag
Pb1 O7 2.463(7) . ?
Pb1 N2 2.575(7) . ?
Pb1 N1 2.625(7) . ?
Pb1 N3 2.685(6) . ?
Pb1 O3 2.725(6) . ?
Pb1 O2 2.745(6) . ?
Pb1 N4 3.226(7) . ?
Pb1 N5 4.368(9) . ?
O1 C29 1.400(12) . ?
O1 C30 1.451(12) . ?
N1 C14 1.469(11) . ?
N1 C13 1.491(12) . ?
N1 C33 1.503(11) . ?
N1 N5 6.433(11) . ?
C1 N3 1.345(10) . ?
C1 C2 1.382(12) . ?
C1 C27 1.468(12) . ?
Pb2 O13 2.489(9) . ?
Pb2 O8 2.497(9) . ?
Pb2 O14 2.669(14) . ?
Pb2 O12 2.697(9) . ?
Pb2 O19 2.708(7) . ?
Pb2 O10 2.733(9) . ?
Pb2 O15 2.746(11) . ?
Pb2 O17 2.861(9) . ?
O2 C32 1.385(12) . ?
O2 C31 1.406(14) . ?
C2 C3 1.349(13) . ?
C2 H2 0.9300 . ?
N2 C6 1.273(10) . ?
N2 C7 1.439(10) . ?
N2 N4 5.032(10) . ?
C3 C4 1.367(13) . ?
C3 H3 0.9300 . ?
N3 C5 1.336(11) . ?
O3 C16 1.392(12) . ?
O3 C15 1.415(13) . ?
O4 C17A 1.353(15) . ?
O4 C17B 1.40(2) . ?
O4 C18B 1.41(2) . ?
O4 C18A 1.49(2) . ?
N4 C27 1.272(10) . ?
N4 C26 1.419(10) . ?
C4 C5 1.379(12) . ?
C4 H4 0.9300 . ?
N5 C19 1.511(12) . ?
N5 C28 1.516(11) . ?
N5 C20 1.518(11) . ?
N5 H5N 0.84(8) . ?
O5 N6 1.219(11) . ?
C5 C6 1.469(12) . ?
N6 O6 1.207(11) . ?
N6 O7 1.244(10) . ?
C6 H6 0.9300 . ?
N7 O9 1.194(12) . ?
N7 O8 1.238(12) . ?
N7 O10 1.243(12) . ?
C7 C8 1.372(12) . ?
C7 C12 1.397(12) . ?
N8 O11 1.195(12) . ?
N8 O13 1.257(11) . ?
N8 O12 1.264(12) . ?
C8 C9 1.393(13) . ?
C8 H8 0.9300 . ?
N9 O16 1.172(13) . ?
N9 O14 1.214(13) . ?
N9 O15 1.215(12) . ?
C9 C10 1.347(14) . ?
C9 H9 0.9300 . ?
N10 O18 1.222(11) . ?
N10 O17 1.244(11) . ?
N10 O19 1.262(10) . ?
C10 C11 1.389(13) . ?
C10 H10 0.9300 . ?
C11 C12 1.388(12) . ?
C11 H11 0.9300 . ?
C12 C13 1.505(12) . ?
C13 H13A 0.9700 . ?
C13 H13B 0.9700 . ?
C14 C15 1.487(15) . ?
C14 H14A 0.9700 . ?
C14 H14B 0.9700 . ?
C15 H15A 0.9700 . ?
C15 H15B 0.9700 . ?
C16 C17B 1.27(3) . ?
C16 C17A 1.49(3) . ?
C16 H16A 0.9700 . ?
C16 H16B 0.9700 . ?
C17A H17A 0.9700 . ?
C17A H17B 0.9700 . ?
C17B H17C 0.9700 . ?
C17B H17D 0.9700 . ?
C18A C19 1.453(19) . ?
C18A H18A 0.9700 . ?
C18A H18B 0.9700 . ?
C18B C19 1.49(2) . ?
C18B H18C 0.9700 . ?
C18B H18D 0.9700 . ?
C19 H19A 0.9700 . ?
C19 H19B 0.9700 . ?
C20 C21 1.484(12) . ?
C20 H20A 0.9700 . ?
C20 H20B 0.9700 . ?
C21 C22 1.393(12) . ?
C21 C26 1.398(12) . ?
C22 C23 1.361(15) . ?
C22 H22 0.9300 . ?
C23 C24 1.355(16) . ?
C23 H23 0.9300 . ?
C24 C25 1.366(13) . ?
C24 H24 0.9300 . ?
C25 C26 1.381(12) . ?
C25 H25 0.9300 . ?
C27 H27 0.9300 . ?
C28 C29 1.528(14) . ?
C28 H28A 0.9700 . ?
C28 H28B 0.9700 . ?
C29 H29A 0.9700 . ?
C29 H29B 0.9700 . ?
C30 C31 1.349(17) . ?
C30 H30A 0.9700 . ?
C30 H30B 0.9700 . ?
C31 H31A 0.9700 . ?
C31 H31B 0.9700 . ?
C32 C33 1.499(15) . ?
C32 H32A 0.9700 . ?
C32 H32B 0.9700 . ?
C33 H33A 0.9700 . ?
C33 H33B 0.9700 . ?

loop_
_geom_hbond_atom_site_label_D
_geom_hbond_atom_site_label_H
_geom_hbond_atom_site_label_A
_geom_hbond_distance_DH
_geom_hbond_distance_HA
_geom_hbond_distance_DA
_geom_hbond_angle_DHA
_geom_hbond_site_symmetry_A
N5 H5N O1 0.84(8) 2.42(7) 2.865(11) 114(6) .
N5 H5N N4 0.84(8) 2.50(7) 3.134(11) 134(6) .
N5 H5N O4 0.84(8) 2.44(7) 2.793(11) 106(6) .

loop_
_geom_torsion_atom_site_label_1
_geom_torsion_atom_site_label_2
_geom_torsion_atom_site_label_3
_geom_torsion_atom_site_label_4
_geom_torsion
_geom_torsion_site_symmetry_1
_geom_torsion_site_symmetry_2
_geom_torsion_site_symmetry_3
_geom_torsion_site_symmetry_4
_geom_torsion_publ_flag
O7 Pb1 N1 C14 177.0(6) . . . . ?
N2 Pb1 N1 C14 101.0(6) . . . . ?
N3 Pb1 N1 C14 128.9(6) . . . . ?
O3 Pb1 N1 C14 23.0(6) . . . . ?
O2 Pb1 N1 C14 -95.9(6) . . . . ?
N4 Pb1 N1 C14 -99.6(8) . . . . ?
N5 Pb1 N1 C14 -24.7(7) . . . . ?
O7 Pb1 N1 C13 50.8(5) . . . . ?
N2 Pb1 N1 C13 -25.3(5) . . . . ?
N3 Pb1 N1 C13 2.7(7) . . . . ?
O3 Pb1 N1 C13 -103.3(6) . . . . ?
O2 Pb1 N1 C13 137.8(6) . . . . ?
N4 Pb1 N1 C13 134.1(7) . . . . ?
N5 Pb1 N1 C13 -150.9(5) . . . . ?
O7 Pb1 N1 C33 -63.1(6) . . . . ?
N2 Pb1 N1 C33 -139.1(7) . . . . ?
N3 Pb1 N1 C33 -111.2(6) . . . . ?
O3 Pb1 N1 C33 142.9(7) . . . . ?
O2 Pb1 N1 C33 24.0(6) . . . . ?
N4 Pb1 N1 C33 20.3(10) . . . . ?
N5 Pb1 N1 C33 95.2(6) . . . . ?
O7 Pb1 N1 N5 -158.3(2) . . . . ?
N2 Pb1 N1 N5 125.7(3) . . . . ?
N3 Pb1 N1 N5 153.6(4) . . . . ?
O3 Pb1 N1 N5 47.7(3) . . . . ?
O2 Pb1 N1 N5 -71.3(3) . . . . ?
N4 Pb1 N1 N5 -75.0(6) . . . . ?
O7 Pb1 O2 C32 84.7(7) . . . . ?
N2 Pb1 O2 C32 31.5(9) . . . . ?
N1 Pb1 O2 C32 5.5(7) . . . . ?
N3 Pb1 O2 C32 139.4(7) . . . . ?
O3 Pb1 O2 C32 -48.4(8) . . . . ?
N4 Pb1 O2 C32 -175.7(7) . . . . ?
N5 Pb1 O2 C32 -129.8(7) . . . . ?
O7 Pb1 O2 C31 -132.5(9) . . . . ?
N2 Pb1 O2 C31 174.4(9) . . . . ?
N1 Pb1 O2 C31 148.3(10) . . . . ?
N3 Pb1 O2 C31 -77.8(10) . . . . ?
O3 Pb1 O2 C31 94.4(9) . . . . ?
N4 Pb1 O2 C31 -32.9(9) . . . . ?
N5 Pb1 O2 C31 13.0(9) . . . . ?
N3 C1 C2 C3 -1.9(15) . . . . ?
C27 C1 C2 C3 -179.8(10) . . . . ?
O7 Pb1 N2 C6 75.0(7) . . . . ?
N1 Pb1 N2 C6 154.7(7) . . . . ?
N3 Pb1 N2 C6 -4.4(7) . . . . ?
O3 Pb1 N2 C6 -138.8(7) . . . . ?
O2 Pb1 N2 C6 130.6(7) . . . . ?
N4 Pb1 N2 C6 -17.7(8) . . . . ?
N5 Pb1 N2 C6 -72.2(7) . . . . ?
O7 Pb1 N2 C7 -105.4(7) . . . . ?
N1 Pb1 N2 C7 -25.7(7) . . . . ?
N3 Pb1 N2 C7 175.1(8) . . . . ?
O3 Pb1 N2 C7 40.8(7) . . . . ?
O2 Pb1 N2 C7 -49.9(8) . . . . ?
N4 Pb1 N2 C7 161.8(6) . . . . ?
N5 Pb1 N2 C7 107.4(7) . . . . ?
O7 Pb1 N2 N4 92.7(2) . . . . ?
N1 Pb1 N2 N4 172.5(2) . . . . ?
N3 Pb1 N2 N4 13.3(3) . . . . ?
O3 Pb1 N2 N4 -121.0(2) . . . . ?
O2 Pb1 N2 N4 148.3(4) . . . . ?
N5 Pb1 N2 N4 -54.4(2) . . . . ?
C1 C2 C3 C4 1.0(17) . . . . ?
C2 C1 N3 C5 0.8(13) . . . . ?
C27 C1 N3 C5 178.8(8) . . . . ?
C2 C1 N3 Pb1 -162.2(7) . . . . ?
C27 C1 N3 Pb1 15.7(11) . . . . ?
O7 Pb1 N3 C5 -70.8(6) . . . . ?
N2 Pb1 N3 C5 8.7(6) . . . . ?
N1 Pb1 N3 C5 -21.8(7) . . . . ?
O3 Pb1 N3 C5 60.6(7) . . . . ?
O2 Pb1 N3 C5 -128.1(6) . . . . ?
N4 Pb1 N3 C5 174.9(7) . . . . ?
N5 Pb1 N3 C5 139.0(6) . . . . ?
O7 Pb1 N3 C1 92.6(7) . . . . ?
N2 Pb1 N3 C1 172.2(7) . . . . ?
N1 Pb1 N3 C1 141.7(6) . . . . ?
O3 Pb1 N3 C1 -136.0(6) . . . . ?
O2 Pb1 N3 C1 35.3(8) . . . . ?
N4 Pb1 N3 C1 -21.6(6) . . . . ?
N5 Pb1 N3 C1 -57.6(7) . . . . ?
O7 Pb1 O3 C16 116.9(9) . . . . ?
N2 Pb1 O3 C16 69.4(9) . . . . ?
N1 Pb1 O3 C16 153.0(10) . . . . ?
N3 Pb1 O3 C16 21.9(10) . . . . ?
O2 Pb1 O3 C16 -152.2(9) . . . . ?
N4 Pb1 O3 C16 -46.2(10) . . . . ?
N5 Pb1 O3 C16 -60.7(9) . . . . ?
O7 Pb1 O3 C15 -36.9(9) . . . . ?
N2 Pb1 O3 C15 -84.5(8) . . . . ?
N1 Pb1 O3 C15 -0.8(8) . . . . ?
N3 Pb1 O3 C15 -132.0(8) . . . . ?
O2 Pb1 O3 C15 54.0(8) . . . . ?
N4 Pb1 O3 C15 159.9(7) . . . . ?
N5 Pb1 O3 C15 145.5(8) . . . . ?
O7 Pb1 N4 C27 -36.2(6) . . . . ?
N2 Pb1 N4 C27 41.0(6) . . . . ?
N1 Pb1 N4 C27 -115.7(7) . . . . ?
N3 Pb1 N4 C27 26.6(5) . . . . ?
O3 Pb1 N4 C27 131.5(5) . . . . ?
O2 Pb1 N4 C27 -119.1(5) . . . . ?
N5 Pb1 N4 C27 151.6(6) . . . . ?
O7 Pb1 N4 C26 98.1(6) . . . . ?
N2 Pb1 N4 C26 175.3(6) . . . . ?
N1 Pb1 N4 C26 18.6(10) . . . . ?
N3 Pb1 N4 C26 160.9(7) . . . . ?
O3 Pb1 N4 C26 -94.2(6) . . . . ?
O2 Pb1 N4 C26 15.2(6) . . . . ?
N5 Pb1 N4 C26 -74.1(6) . . . . ?
O7 Pb1 N4 N2 -77.2(3) . . . . ?
N1 Pb1 N4 N2 -156.6(7) . . . . ?
N3 Pb1 N4 N2 -14.3(3) . . . . ?
O3 Pb1 N4 N2 90.5(3) . . . . ?
O2 Pb1 N4 N2 -160.0(3) . . . . ?
N5 Pb1 N4 N2 110.6(3) . . . . ?
C6 N2 N4 C27 24.3(7) . . . . ?
C7 N2 N4 C27 -179.0(14) . . . . ?
Pb1 N2 N4 C27 -140.0(6) . . . . ?
C6 N2 N4 C26 156.2(12) . . . . ?
C7 N2 N4 C26 -47.1(19) . . . . ?
Pb1 N2 N4 C26 -8.1(10) . . . . ?
C6 N2 N4 Pb1 164.4(7) . . . . ?
C7 N2 N4 Pb1 -39.0(13) . . . . ?
C2 C3 C4 C5 0.8(17) . . . . ?
O7 Pb1 N5 C19 -128.3(6) . . . . ?
N2 Pb1 N5 C19 -14.7(6) . . . . ?
N1 Pb1 N5 C19 91.0(6) . . . . ?
N3 Pb1 N5 C19 -71.3(6) . . . . ?
O3 Pb1 N5 C19 48.6(6) . . . . ?
O2 Pb1 N5 C19 150.8(6) . . . . ?
N4 Pb1 N5 C19 -114.8(6) . . . . ?
O7 Pb1 N5 C28 112.5(6) . . . . ?
N2 Pb1 N5 C28 -133.9(5) . . . . ?
N1 Pb1 N5 C28 -28.2(6) . . . . ?
N3 Pb1 N5 C28 169.6(5) . . . . ?
O3 Pb1 N5 C28 -70.6(5) . . . . ?
O2 Pb1 N5 C28 31.6(5) . . . . ?
N4 Pb1 N5 C28 126.1(6) . . . . ?
O7 Pb1 N5 C20 -7.4(7) . . . . ?
N2 Pb1 N5 C20 106.3(6) . . . . ?
N1 Pb1 N5 C20 -148.1(5) . . . . ?
N3 Pb1 N5 C20 49.7(5) . . . . ?
O3 Pb1 N5 C20 169.5(6) . . . . ?
O2 Pb1 N5 C20 -88.3(6) . . . . ?
N4 Pb1 N5 C20 6.2(5) . . . . ?
O7 Pb1 N5 N1 140.7(4) . . . . ?
N2 Pb1 N5 N1 -105.7(3) . . . . ?
N3 Pb1 N5 N1 -162.3(3) . . . . ?
O3 Pb1 N5 N1 -42.4(3) . . . . ?
O2 Pb1 N5 N1 59.8(3) . . . . ?
N4 Pb1 N5 N1 154.2(3) . . . . ?
C14 N1 N5 C19 63.3(8) . . . . ?
C13 N1 N5 C19 -53.6(9) . . . . ?
C33 N1 N5 C19 172.1(8) . . . . ?
Pb1 N1 N5 C19 -93.9(6) . . . . ?
C14 N1 N5 C28 -50.5(7) . . . . ?
C13 N1 N5 C28 -167.4(8) . . . . ?
C33 N1 N5 C28 58.3(7) . . . . ?
Pb1 N1 N5 C28 152.3(6) . . . . ?
C14 N1 N5 C20 -164.8(8) . . . . ?
C13 N1 N5 C20 78.3(9) . . . . ?
C33 N1 N5 C20 -56.0(8) . . . . ?
Pb1 N1 N5 C20 38.1(6) . . . . ?
C14 N1 N5 Pb1 157.2(6) . . . . ?
C13 N1 N5 Pb1 40.3(6) . . . . ?
C33 N1 N5 Pb1 -94.1(6) . . . . ?
C1 N3 C5 C4 1.1(14) . . . . ?
Pb1 N3 C5 C4 165.8(8) . . . . ?
C1 N3 C5 C6 -176.8(8) . . . . ?
Pb1 N3 C5 C6 -12.1(11) . . . . ?
C3 C4 C5 N3 -1.9(16) . . . . ?
C3 C4 C5 C6 176.0(10) . . . . ?
C7 N2 C6 C5 -179.4(9) . . . . ?
Pb1 N2 C6 C5 0.2(13) . . . . ?
N4 N2 C6 C5 -9.6(9) . . . . ?
N3 C5 C6 N2 8.7(15) . . . . ?
C4 C5 C6 N2 -169.3(10) . . . . ?
O6 N6 O7 Pb1 -178.7(10) . . . . ?
O5 N6 O7 Pb1 -1.9(12) . . . . ?
N2 Pb1 O7 N6 -145.9(7) . . . . ?
N1 Pb1 O7 N6 133.4(7) . . . . ?
N3 Pb1 O7 N6 -78.6(6) . . . . ?
O3 Pb1 O7 N6 166.5(5) . . . . ?
O2 Pb1 O7 N6 66.7(6) . . . . ?
N4 Pb1 O7 N6 -27.6(6) . . . . ?
N5 Pb1 O7 N6 -17.7(8) . . . . ?
C6 N2 C7 C8 44.8(12) . . . . ?
Pb1 N2 C7 C8 -134.7(8) . . . . ?
N4 N2 C7 C8 -109.1(13) . . . . ?
C6 N2 C7 C12 -137.6(9) . . . . ?
Pb1 N2 C7 C12 42.8(11) . . . . ?
N4 N2 C7 C12 68.5(17) . . . . ?
O9 N7 O8 Pb2 -179.1(11) . . . . ?
O10 N7 O8 Pb2 0.1(12) . . . . ?
O13 Pb2 O8 N7 138.5(7) . . . . ?
O14 Pb2 O8 N7 -141.0(8) . . . . ?
O12 Pb2 O8 N7 88.2(7) . . . . ?
O19 Pb2 O8 N7 99.2(8) . . . . ?
O10 Pb2 O8 N7 -0.1(6) . . . . ?
O15 Pb2 O8 N7 -156.3(7) . . . . ?
O17 Pb2 O8 N7 43.2(8) . . . . ?
C12 C7 C8 C9 4.5(15) . . . . ?
N2 C7 C8 C9 -178.0(9) . . . . ?
C7 C8 C9 C10 0.6(16) . . . . ?
O9 N7 O10 Pb2 179.1(11) . . . . ?
O8 N7 O10 Pb2 -0.1(11) . . . . ?
O13 Pb2 O10 N7 -44.1(7) . . . . ?
O8 Pb2 O10 N7 0.1(6) . . . . ?
O14 Pb2 O10 N7 43.8(8) . . . . ?
O12 Pb2 O10 N7 -77.1(7) . . . . ?
O19 Pb2 O10 N7 -128.9(6) . . . . ?
O15 Pb2 O10 N7 64.9(12) . . . . ?
O17 Pb2 O10 N7 -143.7(7) . . . . ?
C8 C9 C10 C11 -3.9(15) . . . . ?
C9 C10 C11 C12 2.3(15) . . . . ?
O11 N8 O12 Pb2 175.7(9) . . . . ?
O13 N8 O12 Pb2 -5.9(9) . . . . ?
O13 Pb2 O12 N8 3.6(5) . . . . ?
O8 Pb2 O12 N8 91.7(6) . . . . ?
O14 Pb2 O12 N8 28.6(8) . . . . ?
O19 Pb2 O12 N8 -80.9(6) . . . . ?
O10 Pb2 O12 N8 141.3(6) . . . . ?
O15 Pb2 O12 N8 -22.6(8) . . . . ?
O17 Pb2 O12 N8 -129.9(6) . . . . ?
C10 C11 C12 C7 2.6(13) . . . . ?
C10 C11 C12 C13 178.5(9) . . . . ?
C8 C7 C12 C11 -5.9(13) . . . . ?
N2 C7 C12 C11 176.5(8) . . . . ?
C8 C7 C12 C13 178.4(9) . . . . ?
N2 C7 C12 C13 0.8(13) . . . . ?
O11 N8 O13 Pb2 -175.0(8) . . . . ?
O12 N8 O13 Pb2 6.5(10) . . . . ?
O8 Pb2 O13 N8 -80.8(6) . . . . ?
O14 Pb2 O13 N8 -162.6(7) . . . . ?
O12 Pb2 O13 N8 -3.7(6) . . . . ?
O19 Pb2 O13 N8 74.4(6) . . . . ?
O10 Pb2 O13 N8 -48.7(7) . . . . ?
O15 Pb2 O13 N8 153.4(7) . . . . ?
O17 Pb2 O13 N8 38.8(6) . . . . ?
C14 N1 C13 C12 -53.0(11) . . . . ?
C33 N1 C13 C12 -172.5(8) . . . . ?
Pb1 N1 C13 C12 72.9(8) . . . . ?
N5 N1 C13 C12 52.7(10) . . . . ?
C11 C12 C13 N1 115.0(9) . . . . ?
C7 C12 C13 N1 -69.4(11) . . . . ?
O16 N9 O14 Pb2 -167.4(16) . . . . ?
O15 N9 O14 Pb2 15.1(19) . . . . ?
O13 Pb2 O14 N9 -91.3(14) . . . . ?
O8 Pb2 O14 N9 -169.5(14) . . . . ?
O12 Pb2 O14 N9 -110.2(13) . . . . ?
O19 Pb2 O14 N9 -27.5(15) . . . . ?
O10 Pb2 O14 N9 159.1(13) . . . . ?
O15 Pb2 O14 N9 -9.1(12) . . . . ?
O17 Pb2 O14 N9 0(2) . . . . ?
C13 N1 C14 C15 77.8(12) . . . . ?
C33 N1 C14 C15 -165.1(10) . . . . ?
Pb1 N1 C14 C15 -46.9(12) . . . . ?
N5 N1 C14 C15 -59.0(10) . . . . ?
O16 N9 O15 Pb2 169(3) . . . . ?
O14 N9 O15 Pb2 -14.4(18) . . . . ?
O13 Pb2 O15 N9 96.7(12) . . . . ?
O8 Pb2 O15 N9 31.4(13) . . . . ?
O14 Pb2 O15 N9 9.0(12) . . . . ?
O12 Pb2 O15 N9 116.6(12) . . . . ?
O19 Pb2 O15 N9 172.1(12) . . . . ?
O10 Pb2 O15 N9 -19.3(18) . . . . ?
O17 Pb2 O15 N9 -167.3(11) . . . . ?
C16 O3 C15 C14 -178.4(10) . . . . ?
Pb1 O3 C15 C14 -21.1(13) . . . . ?
N1 C14 C15 O3 45.6(14) . . . . ?
C15 O3 C16 C17B -164(3) . . . . ?
Pb1 O3 C16 C17B 41(4) . . . . ?
C15 O3 C16 C17A 161.1(14) . . . . ?
Pb1 O3 C16 C17A 5.8(18) . . . . ?
O18 N10 O17 Pb2 -167.8(9) . . . . ?
O19 N10 O17 Pb2 13.4(9) . . . . ?
O13 Pb2 O17 N10 43.8(6) . . . . ?
O8 Pb2 O17 N10 124.8(6) . . . . ?
O14 Pb2 O17 N10 -43.6(14) . . . . ?
O12 Pb2 O17 N10 77.5(6) . . . . ?
O19 Pb2 O17 N10 -7.7(5) . . . . ?
O10 Pb2 O17 N10 155.5(7) . . . . ?
O15 Pb2 O17 N10 -36.4(7) . . . . ?
C17B O4 C17A C16 46(3) . . . . ?
C18B O4 C17A C16 151.1(18) . . . . ?
C18A O4 C17A C16 85(2) . . . . ?
C17B C16 C17A O4 -55(2) . . . . ?
O3 C16 C17A O4 58(2) . . . . ?
O3 C16 C17B O4 -18(7) . . . . ?
C17A C16 C17B O4 63(4) . . . . ?
C17A O4 C17B C16 -73(5) . . . . ?
C18B O4 C17B C16 -174(4) . . . . ?
C18A O4 C17B C16 143(5) . . . . ?
C17A O4 C18A C19 161.4(15) . . . . ?
C17B O4 C18A C19 -177(2) . . . . ?
C18B O4 C18A C19 42.1(13) . . . . ?
C17A O4 C18B C19 -137(2) . . . . ?
C17B O4 C18B C19 -93(3) . . . . ?
C18A O4 C18B C19 -41.3(13) . . . . ?
O18 N10 O19 Pb2 166.7(8) . . . . ?
O17 N10 O19 Pb2 -14.4(10) . . . . ?
O13 Pb2 O19 N10 -118.8(6) . . . . ?
O8 Pb2 O19 N10 -78.8(7) . . . . ?
O14 Pb2 O19 N10 174.2(6) . . . . ?
O12 Pb2 O19 N10 -67.6(6) . . . . ?
O10 Pb2 O19 N10 -13.2(7) . . . . ?
O15 Pb2 O19 N10 161.4(7) . . . . ?
O17 Pb2 O19 N10 7.7(6) . . . . ?
O4 C18A C19 C18B -39.8(12) . . . . ?
O4 C18A C19 N5 51.1(17) . . . . ?
O4 C18B C19 C18A 43.1(14) . . . . ?
O4 C18B C19 N5 -68.8(18) . . . . ?
C28 N5 C19 C18A 76.3(14) . . . . ?
C20 N5 C19 C18A -157.5(12) . . . . ?
Pb1 N5 C19 C18A -34.2(13) . . . . ?
N1 N5 C19 C18A -16.0(13) . . . . ?
C28 N5 C19 C18B 136.7(12) . . . . ?
C20 N5 C19 C18B -97.1(12) . . . . ?
Pb1 N5 C19 C18B 26.3(12) . . . . ?
N1 N5 C19 C18B 44.5(11) . . . . ?
C19 N5 C20 C21 164.5(8) . . . . ?
C28 N5 C20 C21 -67.9(10) . . . . ?
Pb1 N5 C20 C21 46.1(8) . . . . ?
N1 N5 C20 C21 34.4(10) . . . . ?
N5 C20 C21 C22 114.1(9) . . . . ?
N5 C20 C21 C26 -69.8(11) . . . . ?
C26 C21 C22 C23 -0.6(14) . . . . ?
C20 C21 C22 C23 175.6(9) . . . . ?
C21 C22 C23 C24 0.8(16) . . . . ?
C22 C23 C24 C25 -0.4(16) . . . . ?
C23 C24 C25 C26 -0.3(15) . . . . ?
C24 C25 C26 C21 0.6(13) . . . . ?
C24 C25 C26 N4 178.4(8) . . . . ?
C22 C21 C26 C25 -0.1(13) . . . . ?
C20 C21 C26 C25 -176.2(8) . . . . ?
C22 C21 C26 N4 -178.0(8) . . . . ?
C20 C21 C26 N4 5.9(12) . . . . ?
C27 N4 C26 C25 50.8(11) . . . . ?
Pb1 N4 C26 C25 -78.9(9) . . . . ?
N2 N4 C26 C25 -74.5(13) . . . . ?
C27 N4 C26 C21 -131.3(8) . . . . ?
Pb1 N4 C26 C21 98.9(8) . . . . ?
N2 N4 C26 C21 103.3(12) . . . . ?
C26 N4 C27 C1 -174.4(8) . . . . ?
Pb1 N4 C27 C1 -34.6(9) . . . . ?
N2 N4 C27 C1 -17.6(8) . . . . ?
N3 C1 C27 N4 20.2(13) . . . . ?
C2 C1 C27 N4 -161.8(9) . . . . ?
C19 N5 C28 C29 -93.4(10) . . . . ?
C20 N5 C28 C29 141.1(8) . . . . ?
Pb1 N5 C28 C29 19.5(8) . . . . ?
N1 N5 C28 C29 11.3(7) . . . . ?
C30 O1 C29 C28 -101.5(11) . . . . ?
N5 C28 C29 O1 -58.7(11) . . . . ?
C29 O1 C30 C31 -178.9(13) . . . . ?
O1 C30 C31 O2 45(2) . . . . ?
C32 O2 C31 C30 85.0(16) . . . . ?
Pb1 O2 C31 C30 -57.6(19) . . . . ?
C31 O2 C32 C33 -177.8(9) . . . . ?
Pb1 O2 C32 C33 -34.0(11) . . . . ?
O2 C32 C33 N1 63.0(11) . . . . ?
C14 N1 C33 C32 65.2(11) . . . . ?
C13 N1 C33 C32 -173.2(9) . . . . ?
Pb1 N1 C33 C32 -56.4(10) . . . . ?
N5 N1 C33 C32 -24.9(10) . . . . ?
N3 C5 C6 N2 8.7(15) . . . . ?
N3 C1 C27 N4 20.2(13) . . . . ?
